data_7007207
loop_
_publ_author_name
'Helm, Monte L.'
'Hill, Lensey L.'
'Lee, John P.'
'Van Derveer, Donald G.'
'Grant, Gregory J.'

_publ_section_title
;
 Cadmium-113 NMR studies on homoleptic complexes containing thioether
 ligands: the crystal structures of [Cd([12]aneS4)2](ClO4)2,
 [Cd([18]aneS4N2)](PF6)2 and [Cd([9]aneS3)2](PF6)2.
;
_journal_issue 29
_journal_name_full 'Dalton transactions (Cambridge, England : 2003)'
_journal_page_first 3534
_journal_page_last 3543
_journal_paper_doi 10.1039/b601665k
_journal_year 2006
_chemical_formula_sum 'C12.5 H25.5 Cd F12 N2.5 O P2 S4'
_chemical_formula_weight 757.43
_chemical_name_common (Cd(18S4N2))(PF6)2
_chemical_name_systematic
;
?
;
_space_group_IT_number 15
_symmetry_space_group_name_Hall '-C 2yc'
_symmetry_space_group_name_H-M 'C 1 2/c 1'
_atom_sites_solution_hydrogens geom
_atom_sites_solution_primary direct
_atom_sites_solution_secondary difmap
_audit_creation_method SHELXL-97
_cell_angle_alpha 90.00
_cell_angle_beta 111.377(3)
_cell_angle_gamma 90.00
_cell_formula_units_Z 8
_cell_length_a 22.635(4)
_cell_length_b 10.0366(17)
_cell_length_c 23.850(4)
_cell_measurement_temperature 193(2)
_cell_volume 5045.4(15)
_computing_structure_refinement 'SHELXL-97 (Sheldrick, 1997)'
_computing_structure_solution 'SHELXS-97 (Sheldrick, 1990)'
_diffrn_ambient_temperature 193(2)
_diffrn_measured_fraction_theta_full 0.995
_diffrn_measured_fraction_theta_max 0.995
_diffrn_radiation_monochromator graphite
_diffrn_radiation_source 'fine-focus sealed tube'
_diffrn_radiation_type MoK\a
_diffrn_radiation_wavelength 0.71073
_diffrn_reflns_av_R_equivalents 0.0332
_diffrn_reflns_av_sigmaI/netI 0.0394
_diffrn_reflns_limit_h_max 27
_diffrn_reflns_limit_h_min -27
_diffrn_reflns_limit_k_max 8
_diffrn_reflns_limit_k_min -12
_diffrn_reflns_limit_l_max 26
_diffrn_reflns_limit_l_min -29
_diffrn_reflns_number 13191
_diffrn_reflns_theta_full 26.05
_diffrn_reflns_theta_max 26.05
_diffrn_reflns_theta_min 1.83
_exptl_absorpt_coefficient_mu 1.425
_exptl_absorpt_correction_T_max 0.6696
_exptl_absorpt_correction_T_min 0.5716
_exptl_crystal_density_diffrn 1.994
_exptl_crystal_density_method 'not measured'
_exptl_crystal_F_000 3008
_exptl_crystal_size_max 0.44
_exptl_crystal_size_mid 0.31
_exptl_crystal_size_min 0.31
_refine_diff_density_max 1.538
_refine_diff_density_min -0.992
_refine_diff_density_rms 0.117
_refine_ls_extinction_method none
_refine_ls_goodness_of_fit_ref 1.030
_refine_ls_hydrogen_treatment mixed
_refine_ls_matrix_type full
_refine_ls_number_parameters 332
_refine_ls_number_reflns 4975
_refine_ls_number_restraints 0
_refine_ls_restrained_S_all 1.030
_refine_ls_R_factor_all 0.0441
_refine_ls_R_factor_gt 0.0399
_refine_ls_shift/su_max 0.001
_refine_ls_shift/su_mean 0.000
_refine_ls_structure_factor_coef Fsqd
_refine_ls_weighting_details 'calc w=1/[\s^2^(Fo^2^)+(0.0654P)^2^+18.1998P] where P=(Fo^2^+2Fc^2^)/3'
_refine_ls_weighting_scheme calc
_refine_ls_wR_factor_gt 0.1083
_refine_ls_wR_factor_ref 0.1114
_reflns_number_gt 4458
_reflns_number_total 4975
_reflns_threshold_expression >2sigma(I)
_cod_data_source_file b601665k.txt
_cod_data_source_block grant24
_cod_original_cell_volume 5045.5(15)
_cod_original_sg_symbol_H-M C2/c
_cod_original_formula_sum 'C12.50 H25.50 Cd F12 N2.50 O P2 S4'
_cod_database_code 7007207

loop_
_symmetry_equiv_pos_as_xyz
'x, y, z'
'-x, y, -z+1/2'
'x+1/2, y+1/2, z'
'-x+1/2, y+1/2, -z+1/2'
'-x, -y, -z'
'x, -y, z-1/2'
'-x+1/2, -y+1/2, -z'
'x+1/2, -y+1/2, z-1/2'

loop_
_atom_site_label
_atom_site_type_symbol
_atom_site_fract_x
_atom_site_fract_y
_atom_site_fract_z
_atom_site_U_iso_or_equiv
_atom_site_adp_type
_atom_site_occupancy
_atom_site_symmetry_multiplicity
_atom_site_calc_flag
_atom_site_refinement_flags
_atom_site_disorder_assembly
_atom_site_disorder_group
Cd1 Cd 0.142674(11) 0.03819(2) 0.125250(11) 0.02376(11) Uani 1 1 d . . .
S1 S 0.10080(4) -0.12889(9) 0.19076(4) 0.0287(2) Uani 1 1 d . . .
C2 C 0.01623(18) -0.0998(4) 0.16412(19) 0.0339(8) Uani 1 1 d . . .
H2A H -0.0035 -0.1792 0.1715 0.037(8) Uiso 1 1 calc R . .
H2B H 0.0086 -0.0305 0.1884 0.037(8) Uiso 1 1 calc R . .
C3 C -0.01782(18) -0.0613(4) 0.09800(19) 0.0324(8) Uani 1 1 d . . .
H3A H -0.0610 -0.0394 0.0921 0.040(9) Uiso 1 1 calc R . .
H3B H -0.0188 -0.1381 0.0737 0.040(9) Uiso 1 1 calc R . .
S4 S 0.01559(4) 0.07599(9) 0.07031(4) 0.0266(2) Uani 1 1 d . . .
C5 C 0.01250(17) 0.2127(4) 0.11940(17) 0.0290(8) Uani 1 1 d . . .
H5A H -0.0273 0.2586 0.1022 0.034(8) Uiso 1 1 calc R . .
H5B H 0.0156 0.1782 0.1579 0.034(8) Uiso 1 1 calc R . .
C6 C 0.06611(17) 0.3082(4) 0.12720(17) 0.0298(8) Uani 1 1 d . . .
H6A H 0.0663 0.3328 0.0884 0.031(8) Uiso 1 1 calc R . .
H6B H 0.0598 0.3876 0.1468 0.031(8) Uiso 1 1 calc R . .
N7 N 0.12799(13) 0.2479(3) 0.16348(13) 0.0235(6) Uani 1 1 d . . .
C8 C 0.18136(17) 0.3375(4) 0.16853(17) 0.0295(8) Uani 1 1 d . . .
H8A H 0.1743 0.4225 0.1834 0.038(8) Uiso 1 1 calc R . .
H8B H 0.1832 0.3509 0.1293 0.038(8) Uiso 1 1 calc R . .
C9 C 0.24394(18) 0.2817(4) 0.21019(17) 0.0311(8) Uani 1 1 d . . .
H9A H 0.2444 0.2846 0.2506 0.046(10) Uiso 1 1 calc R . .
H9B H 0.2772 0.3392 0.2087 0.046(10) Uiso 1 1 calc R . .
S10 S 0.26230(4) 0.11275(9) 0.19476(4) 0.0259(2) Uani 1 1 d . . .
C11 C 0.29962(17) 0.1379(5) 0.14053(17) 0.0333(9) Uani 1 1 d . . .
H11A H 0.3346 0.1978 0.1579 0.028(7) Uiso 1 1 calc R . .
H11B H 0.3170 0.0541 0.1346 0.028(7) Uiso 1 1 calc R . .
C12 C 0.25877(18) 0.1922(4) 0.07867(18) 0.0337(9) Uani 1 1 d . . .
H12A H 0.2840 0.1927 0.0539 0.038(9) Uiso 1 1 calc R . .
H12B H 0.2485 0.2832 0.0836 0.038(9) Uiso 1 1 calc R . .
S13 S 0.18569(4) 0.10512(11) 0.03832(4) 0.0318(2) Uani 1 1 d . . .
C14 C 0.2133(2) -0.0614(5) 0.02960(19) 0.0391(10) Uani 1 1 d . . .
H14A H 0.2200 -0.0669 -0.0078 0.067(12) Uiso 1 1 calc R . .
H14B H 0.2530 -0.0786 0.0616 0.067(12) Uiso 1 1 calc R . .
C15 C 0.1652(2) -0.1649(5) 0.03063(17) 0.0373(9) Uani 1 1 d . . .
H15A H 0.1243 -0.1419 0.0016 0.038(8) Uiso 1 1 calc R . .
H15B H 0.1770 -0.2501 0.0197 0.038(8) Uiso 1 1 calc R . .
N16 N 0.16148(15) -0.1734(3) 0.09113(14) 0.0305(7) Uani 1 1 d . . .
C17 C 0.1120(2) -0.2678(4) 0.09239(19) 0.0367(9) Uani 1 1 d . . .
H17A H 0.1205 -0.3536 0.0792 0.053(10) Uiso 1 1 calc R . .
H17B H 0.0716 -0.2381 0.0647 0.053(10) Uiso 1 1 calc R . .
C18 C 0.10877(19) -0.2811(4) 0.15368(18) 0.0332(8) Uani 1 1 d . . .
H18A H 0.1465 -0.3259 0.1791 0.038(9) Uiso 1 1 calc R . .
H18B H 0.0734 -0.3376 0.1504 0.038(9) Uiso 1 1 calc R . .
P1 P 0.08353(4) -0.56051(10) -0.04994(4) 0.0265(2) Uani 1 1 d . . .
F1 F 0.10511(11) -0.6875(2) -0.07779(11) 0.0387(5) Uani 1 1 d . . .
F2 F 0.06048(13) -0.4343(3) -0.02387(13) 0.0495(7) Uani 1 1 d . . .
F3 F 0.1246(2) -0.4676(3) -0.0737(2) 0.0915(14) Uani 1 1 d . . .
F4 F 0.02515(18) -0.5462(4) -0.11110(17) 0.0910(15) Uani 1 1 d . . .
F5 F 0.0430(2) -0.6570(4) -0.0253(2) 0.0892(14) Uani 1 1 d . . .
F6 F 0.1410(2) -0.5791(4) 0.01189(16) 0.0942(14) Uani 1 1 d . . .
P2 P 0.33546(5) 0.62981(10) 0.16349(4) 0.0311(2) Uani 1 1 d . . .
F7 F 0.31795(17) 0.7808(3) 0.17318(15) 0.0627(8) Uani 1 1 d . . .
F8 F 0.30316(17) 0.5838(3) 0.20989(14) 0.0611(8) Uani 1 1 d . . .
F9 F 0.35102(16) 0.4797(3) 0.15465(15) 0.0597(8) Uani 1 1 d . . .
F10 F 0.26957(15) 0.6157(4) 0.10981(15) 0.0773(11) Uani 1 1 d . . .
F11 F 0.36823(17) 0.6753(4) 0.11916(16) 0.0723(10) Uani 1 1 d . . .
F12 F 0.40053(15) 0.6448(4) 0.21914(15) 0.0755(10) Uani 1 1 d . . .
C1 C 0.008(2) -0.4050(19) -0.245(2) 0.049(7) Uiso 0.25 1 d P . .
C1' C -0.0294(10) -0.418(2) -0.2655(11) 0.042(6) Uiso 0.25 1 d P . .
N1 N 0.0000 -0.5481(7) -0.2500 0.073(2) Uani 1 2 d S . .
O1 O -0.0585(5) -0.5625(11) -0.2472(5) 0.091(3) Uiso 0.50 1 d P . .
O1' O -0.0276(4) -0.6411(10) -0.2541(4) 0.073(2) Uiso 0.50 1 d P . .

loop_
_atom_site_aniso_label
_atom_site_aniso_U_11
_atom_site_aniso_U_22
_atom_site_aniso_U_33
_atom_site_aniso_U_23
_atom_site_aniso_U_13
_atom_site_aniso_U_12
Cd1 0.02180(15) 0.01944(16) 0.03143(17) -0.00271(9) 0.01134(12) -0.00026(9)
S1 0.0307(4) 0.0252(5) 0.0264(4) 0.0015(3) 0.0060(4) -0.0032(4)
C2 0.0310(19) 0.032(2) 0.043(2) 0.0040(17) 0.0185(17) -0.0019(17)
C3 0.0221(17) 0.0268(19) 0.045(2) -0.0008(16) 0.0078(16) -0.0032(15)
S4 0.0228(4) 0.0274(5) 0.0255(4) -0.0002(3) 0.0039(3) -0.0006(4)
C5 0.0235(16) 0.0277(19) 0.036(2) 0.0008(15) 0.0107(15) 0.0042(15)
C6 0.0265(17) 0.0252(18) 0.0333(19) 0.0037(15) 0.0057(15) 0.0054(15)
N7 0.0213(13) 0.0196(14) 0.0284(15) -0.0016(12) 0.0075(12) -0.0001(11)
C8 0.0314(18) 0.0187(17) 0.035(2) -0.0024(14) 0.0086(16) -0.0034(15)
C9 0.0279(18) 0.031(2) 0.0309(19) -0.0031(15) 0.0067(15) -0.0063(15)
S10 0.0218(4) 0.0295(5) 0.0247(4) 0.0042(3) 0.0066(3) 0.0004(3)
C11 0.0204(16) 0.048(2) 0.033(2) 0.0040(17) 0.0120(15) -0.0001(16)
C12 0.0273(18) 0.041(2) 0.036(2) 0.0111(17) 0.0154(16) 0.0007(16)
S13 0.0260(4) 0.0435(6) 0.0247(4) 0.0083(4) 0.0076(4) 0.0058(4)
C14 0.034(2) 0.054(3) 0.032(2) -0.0072(19) 0.0155(17) 0.0076(19)
C15 0.039(2) 0.043(2) 0.0278(19) -0.0071(17) 0.0095(17) 0.0087(19)
N16 0.0299(15) 0.0279(16) 0.0310(16) -0.0055(13) 0.0081(13) 0.0034(13)
C17 0.036(2) 0.028(2) 0.040(2) -0.0097(17) 0.0059(17) -0.0020(17)
C18 0.035(2) 0.0213(18) 0.039(2) 0.0008(16) 0.0084(17) -0.0004(15)
P1 0.0223(4) 0.0263(5) 0.0295(5) -0.0012(4) 0.0080(4) -0.0001(4)
F1 0.0381(12) 0.0306(12) 0.0533(15) -0.0031(11) 0.0234(11) 0.0020(10)
F2 0.0534(16) 0.0450(15) 0.0507(16) -0.0167(12) 0.0195(13) 0.0054(13)
F3 0.132(3) 0.0388(17) 0.159(4) -0.010(2) 0.119(3) -0.0198(19)
F4 0.075(2) 0.089(3) 0.065(2) -0.0312(19) -0.0272(18) 0.046(2)
F5 0.133(3) 0.060(2) 0.123(3) -0.034(2) 0.105(3) -0.040(2)
F6 0.097(3) 0.073(2) 0.061(2) -0.0120(19) -0.033(2) 0.028(2)
P2 0.0365(5) 0.0317(5) 0.0272(5) 0.0007(4) 0.0143(4) -0.0009(4)
F7 0.097(2) 0.0314(14) 0.075(2) 0.0060(13) 0.0491(19) 0.0074(15)
F8 0.100(2) 0.0453(16) 0.0640(19) -0.0007(14) 0.0610(19) -0.0095(16)
F9 0.079(2) 0.0408(16) 0.073(2) -0.0115(14) 0.0432(18) 0.0030(14)
F10 0.0502(17) 0.111(3) 0.0532(18) -0.0171(19) -0.0024(15) 0.0120(19)
F11 0.089(2) 0.078(2) 0.075(2) 0.0148(18) 0.060(2) -0.0037(19)
F12 0.0586(19) 0.085(3) 0.0581(19) -0.0116(18) -0.0076(15) -0.0023(18)
N1 0.104(6) 0.054(4) 0.040(4) 0.000 0.001(4) 0.000

loop_
_atom_type_symbol
_atom_type_description
_atom_type_scat_dispersion_real
_atom_type_scat_dispersion_imag
_atom_type_scat_source
C C 0.0033 0.0016 'International Tables Vol C Tables 4.2.6.8 and 6.1.1.4'
H H 0.0000 0.0000 'International Tables Vol C Tables 4.2.6.8 and 6.1.1.4'
N N 0.0061 0.0033 'International Tables Vol C Tables 4.2.6.8 and 6.1.1.4'
F F 0.0171 0.0103 'International Tables Vol C Tables 4.2.6.8 and 6.1.1.4'
P P 0.1023 0.0942 'International Tables Vol C Tables 4.2.6.8 and 6.1.1.4'
S S 0.1246 0.1234 'International Tables Vol C Tables 4.2.6.8 and 6.1.1.4'
Cd Cd -0.8075 1.2024 'International Tables Vol C Tables 4.2.6.8 and 6.1.1.4'
O O 0.0106 0.0060 'International Tables Vol C Tables 4.2.6.8 and 6.1.1.4'

loop_
_geom_angle_atom_site_label_1
_geom_angle_atom_site_label_2
_geom_angle_atom_site_label_3
_geom_angle
_geom_angle_site_symmetry_1
_geom_angle_site_symmetry_3
_geom_angle_publ_flag
N7 Cd1 N16 177.35(10) . . ?
N7 Cd1 S13 102.54(8) . . ?
N16 Cd1 S13 78.30(9) . . ?
N7 Cd1 S1 101.66(8) . . ?
N16 Cd1 S1 77.63(9) . . ?
S13 Cd1 S1 155.64(3) . . ?
N7 Cd1 S10 76.60(7) . . ?
N16 Cd1 S10 101.12(8) . . ?
S13 Cd1 S10 80.82(3) . . ?
S1 Cd1 S10 107.54(3) . . ?
N7 Cd1 S4 77.81(7) . . ?
N16 Cd1 S4 104.52(8) . . ?
S13 Cd1 S4 102.20(3) . . ?
S1 Cd1 S4 80.33(3) . . ?
S10 Cd1 S4 154.27(3) . . ?
C18 S1 C2 104.26(19) . . ?
C18 S1 Cd1 97.12(14) . . ?
C2 S1 Cd1 104.33(13) . . ?
C3 C2 S1 118.3(3) . . ?
C2 C3 S4 116.6(3) . . ?
C3 S4 C5 102.71(19) . . ?
C3 S4 Cd1 103.15(13) . . ?
C5 S4 Cd1 94.42(12) . . ?
C6 C5 S4 110.0(3) . . ?
N7 C6 C5 111.1(3) . . ?
C8 N7 C6 111.7(3) . . ?
C8 N7 Cd1 110.4(2) . . ?
C6 N7 Cd1 112.0(2) . . ?
N7 C8 C9 111.8(3) . . ?
C8 C9 S10 116.2(3) . . ?
C11 S10 C9 102.5(2) . . ?
C11 S10 Cd1 102.98(13) . . ?
C9 S10 Cd1 97.48(12) . . ?
C12 C11 S10 117.8(3) . . ?
C11 C12 S13 117.1(3) . . ?
C12 S13 C14 102.7(2) . . ?
C12 S13 Cd1 103.27(13) . . ?
C14 S13 Cd1 95.43(15) . . ?
C15 C14 S13 110.5(3) . . ?
N16 C15 C14 110.7(3) . . ?
C17 N16 C15 111.8(3) . . ?
C17 N16 Cd1 109.6(2) . . ?
C15 N16 Cd1 111.4(2) . . ?
N16 C17 C18 112.7(3) . . ?
C17 C18 S1 116.9(3) . . ?
F3 P1 F4 91.1(3) . . ?
F3 P1 F2 89.44(17) . . ?
F4 P1 F2 90.31(16) . . ?
F3 P1 F6 90.7(3) . . ?
F4 P1 F6 178.1(3) . . ?
F2 P1 F6 90.28(18) . . ?
F3 P1 F5 178.8(3) . . ?
F4 P1 F5 89.7(3) . . ?
F2 P1 F5 91.42(18) . . ?
F6 P1 F5 88.4(3) . . ?
F3 P1 F1 90.70(16) . . ?
F4 P1 F1 88.18(16) . . ?
F2 P1 F1 178.48(16) . . ?
F6 P1 F1 91.23(18) . . ?
F5 P1 F1 88.46(16) . . ?
F11 P2 F9 90.24(19) . . ?
F11 P2 F10 91.1(2) . . ?
F9 P2 F10 89.8(2) . . ?
F11 P2 F12 90.8(2) . . ?
F9 P2 F12 91.0(2) . . ?
F10 P2 F12 178.0(2) . . ?
F11 P2 F8 178.9(2) . . ?
F9 P2 F8 89.84(17) . . ?
F10 P2 F8 90.0(2) . . ?
F12 P2 F8 88.2(2) . . ?
F11 P2 F7 91.41(19) . . ?
F9 P2 F7 178.23(18) . . ?
F10 P2 F7 89.5(2) . . ?
F12 P2 F7 89.6(2) . . ?
F8 P2 F7 88.51(16) . . ?
C1 C1 C1' 162(10) 2_554 2_554 ?
C1 C1 C1' 10(7) 2_554 . ?
C1' C1 C1' 154(7) 2_554 . ?
C1 C1 N1 83(2) 2_554 . ?
C1' C1 N1 80(4) 2_554 . ?
C1' C1 N1 74(3) . . ?
C1 C1' C1 7(6) 2_554 . ?
C1 C1' C1' 16(5) 2_554 2_554 ?
C1 C1' C1' 10(2) . 2_554 ?
C1 C1' N1 80(5) 2_554 . ?
C1 C1' N1 74(2) . . ?
C1' C1' N1 64.1(9) 2_554 . ?
C1 C1' O1 121(6) 2_554 . ?
C1 C1' O1 114(3) . . ?
C1' C1' O1 105.8(15) 2_554 . ?
N1 C1' O1 50.1(9) . . ?
O1' N1 O1' 65.1(10) . 2_554 ?
O1' N1 O1 52.1(6) . . ?
O1' N1 O1 115.7(9) 2_554 . ?
O1' N1 O1 115.7(9) . 2_554 ?
O1' N1 O1 52.1(6) 2_554 2_554 ?
O1 N1 O1 167.7(12) . 2_554 ?
O1' N1 C1 153(2) . . ?
O1' N1 C1 142(2) 2_554 . ?
O1 N1 C1 101(2) . . ?
O1 N1 C1 91(2) 2_554 . ?
O1' N1 C1 142(2) . 2_554 ?
O1' N1 C1 153(2) 2_554 2_554 ?
O1 N1 C1 91(2) . 2_554 ?
O1 N1 C1 101(2) 2_554 2_554 ?
C1 N1 C1 13(4) . 2_554 ?
O1' N1 C1' 166.6(11) . 2_554 ?
O1' N1 C1' 122.9(10) 2_554 2_554 ?
O1 N1 C1' 116.7(11) . 2_554 ?
O1 N1 C1' 75.1(11) 2_554 2_554 ?
C1 N1 C1' 19.4(19) . 2_554 ?
C1 N1 C1' 32(3) 2_554 2_554 ?
O1' N1 C1' 122.9(10) . . ?
O1' N1 C1' 166.6(11) 2_554 . ?
O1 N1 C1' 75.1(11) . . ?
O1 N1 C1' 116.7(11) 2_554 . ?
C1 N1 C1' 32(2) . . ?
C1 N1 C1' 19.4(19) 2_554 . ?
C1' N1 C1' 51.8(18) 2_554 . ?
O1' O1 N1 52.2(7) . . ?
O1' O1 C1' 103.9(12) . . ?
N1 O1 C1' 54.8(9) . . ?
O1 O1' N1 75.7(9) . . ?
O1 O1' O1' 131.1(9) . 2_554 ?
N1 O1' O1' 57.4(5) . 2_554 ?

loop_
_geom_bond_atom_site_label_1
_geom_bond_atom_site_label_2
_geom_bond_distance
_geom_bond_site_symmetry_2
_geom_bond_publ_flag
Cd1 N7 2.365(3) . ?
Cd1 N16 2.368(3) . ?
Cd1 S13 2.6775(10) . ?
Cd1 S1 2.6890(10) . ?
Cd1 S10 2.7142(10) . ?
Cd1 S4 2.7179(10) . ?
S1 C18 1.807(4) . ?
S1 C2 1.808(4) . ?
C2 C3 1.531(6) . ?
C3 S4 1.809(4) . ?
S4 C5 1.822(4) . ?
C5 C6 1.504(5) . ?
C6 N7 1.481(4) . ?
N7 C8 1.475(5) . ?
C8 C9 1.511(5) . ?
C9 S10 1.815(4) . ?
S10 C11 1.802(4) . ?
C11 C12 1.528(5) . ?
C12 S13 1.807(4) . ?
S13 C14 1.823(5) . ?
C14 C15 1.511(6) . ?
C15 N16 1.478(5) . ?
N16 C17 1.475(5) . ?
C17 C18 1.496(6) . ?
P1 F3 1.562(3) . ?
P1 F4 1.578(3) . ?
P1 F2 1.581(3) . ?
P1 F6 1.582(3) . ?
P1 F5 1.588(3) . ?
P1 F1 1.594(2) . ?
P2 F11 1.565(3) . ?
P2 F9 1.578(3) . ?
P2 F10 1.578(3) . ?
P2 F12 1.590(3) . ?
P2 F8 1.601(3) . ?
P2 F7 1.605(3) . ?
C1 C1 0.33(10) 2_554 ?
C1 C1' 0.49(5) 2_554 ?
C1 C1' 0.81(6) . ?
C1 N1 1.45(2) . ?
C1' C1 0.49(5) 2_554 ?
C1' C1' 1.26(4) 2_554 ?
C1' N1 1.45(2) . ?
C1' O1 1.71(3) . ?
N1 O1' 1.108(10) . ?
N1 O1' 1.108(10) 2_554 ?
N1 O1 1.359(12) . ?
N1 O1 1.359(12) 2_554 ?
N1 C1 1.45(2) 2_554 ?
N1 C1' 1.45(2) 2_554 ?
O1 O1' 1.106(13) . ?
O1' O1' 1.193(17) 2_554 ?
